data_2212445
loop_
_publ_author_name
'Guang-Ju Ping'
'Jian-Fang Ma'
'Shun-Li Li'

_publ_section_title
;
 6-Chloro-3-pyridylmethyl 4-aminobenzoate benzene solvate
;
_journal_coeditor_code AT2227
_journal_issue 3
_journal_name_full 'Acta Crystallographica Section E'
_journal_page_first o1450
_journal_page_last o1451
_journal_paper_doi 10.1107/S1600536807007921
_journal_volume 63
_journal_year 2007
_chemical_formula_iupac 'C13 H11 Cl1 N2 O2, C6 H6'
_chemical_formula_moiety 'C13 H11 Cl1 N2 O2, C6 H6'
_chemical_formula_sum 'C19 H17 Cl N2 O2'
_chemical_formula_weight 340.80
_chemical_name_systematic
;
6-Chloro-3-pyridylmethyl 4-aminobenzoate benzene solvate
;
_space_group_IT_number 15
_symmetry_cell_setting monoclinic
_symmetry_space_group_name_Hall '-C 2yc'
_symmetry_space_group_name_H-M 'C 1 2/c 1'
_atom_sites_solution_hydrogens geom
_atom_sites_solution_primary direct
_atom_sites_solution_secondary difmap
_audit_creation_method SHELXL-97
_cell_angle_alpha 90.000(5)
_cell_angle_beta 90.799(5)
_cell_angle_gamma 90.000(5)
_cell_formula_units_Z 8
_cell_length_a 20.688(5)
_cell_length_b 6.289(5)
_cell_length_c 26.845(5)
_cell_measurement_reflns_used 1755
_cell_measurement_temperature 293(2)
_cell_measurement_theta_max 28.3
_cell_measurement_theta_min 1.5
_cell_volume 3492(3)
_computing_cell_refinement 'SAINT (Bruker, 1999)'
_computing_data_collection 'SMART (Bruker, 1997)'
_computing_data_reduction SAINT
_computing_molecular_graphics 'SHELXTL-Plus (Sheldrick, 1990)'
_computing_publication_material SHELXL97
_computing_structure_refinement 'SHELXL97 (Sheldrick, 1997)'
_computing_structure_solution 'SHELXS97(Sheldrick, 1997)'
_diffrn_ambient_temperature 293(2)
_diffrn_measured_fraction_theta_full 0.994
_diffrn_measured_fraction_theta_max 0.927
_diffrn_measurement_device_type 'Bruker APEX CCD area-detector'
_diffrn_measurement_method \w
_diffrn_radiation_monochromator graphite
_diffrn_radiation_source 'fine-focus sealed tube'
_diffrn_radiation_type MoK\a
_diffrn_radiation_wavelength 0.71069
_diffrn_reflns_av_R_equivalents 0.0500
_diffrn_reflns_av_sigmaI/netI 0.0644
_diffrn_reflns_limit_h_max 24
_diffrn_reflns_limit_h_min -27
_diffrn_reflns_limit_k_max 8
_diffrn_reflns_limit_k_min -8
_diffrn_reflns_limit_l_max 20
_diffrn_reflns_limit_l_min -35
_diffrn_reflns_number 10258
_diffrn_reflns_theta_full 25.00
_diffrn_reflns_theta_max 28.34
_diffrn_reflns_theta_min 1.52
_diffrn_standards_decay_% 0
_diffrn_standards_number 0
_exptl_absorpt_coefficient_mu 0.232
_exptl_absorpt_correction_T_max 0.34
_exptl_absorpt_correction_T_min 0.29
_exptl_absorpt_correction_type multi-scan
_exptl_absorpt_process_details '(SADABS; Sheldrick, 1996)'
_exptl_crystal_colour Yellow
_exptl_crystal_density_diffrn 1.296
_exptl_crystal_density_method 'not measured'
_exptl_crystal_description Block
_exptl_crystal_F_000 1424
_exptl_crystal_size_max 0.37
_exptl_crystal_size_mid 0.21
_exptl_crystal_size_min 0.16
_refine_diff_density_max 0.146
_refine_diff_density_min -0.165
_refine_ls_extinction_method none
_refine_ls_goodness_of_fit_ref 0.938
_refine_ls_hydrogen_treatment mixed
_refine_ls_matrix_type full
_refine_ls_number_parameters 223
_refine_ls_number_reflns 4056
_refine_ls_number_restraints 6
_refine_ls_restrained_S_all 1.059
_refine_ls_R_factor_all 0.1297
_refine_ls_R_factor_gt 0.0484
_refine_ls_shift/su_max 0.001
_refine_ls_shift/su_mean 0.000
_refine_ls_structure_factor_coef Fsqd
_refine_ls_weighting_details 'calc w=1/[\s^2^(Fo^2^)+(0.0548P)^2^] where P=(Fo^2^+2Fc^2^)/3'
_refine_ls_weighting_scheme calc
_refine_ls_wR_factor_gt 0.1046
_refine_ls_wR_factor_ref 0.1384
_reflns_number_gt 1774
_reflns_number_total 4056
_reflns_threshold_expression I>2\s(I)
_cod_data_source_file at2227.cif
_cod_data_source_block I
_cod_original_sg_symbol_H-M 'C 2/c'
_cod_database_code 2212445
_cod_database_fobs_code 2212445

loop_
_symmetry_equiv_pos_as_xyz
'x, y, z'
'-x, y, -z+1/2'
'x+1/2, y+1/2, z'
'-x+1/2, y+1/2, -z+1/2'
'-x, -y, -z'
'x, -y, z-1/2'
'-x+1/2, -y+1/2, -z'
'x+1/2, -y+1/2, z-1/2'

loop_
_atom_site_type_symbol
_atom_site_label
_atom_site_fract_x
_atom_site_fract_y
_atom_site_fract_z
_atom_site_U_iso_or_equiv
_atom_site_adp_type
_atom_site_calc_flag
_atom_site_refinement_flags
_atom_site_occupancy
C C1 0.3137(2) 0.3905(7) 0.72658(18) 0.1229(14) Uani d D 1
H H1 0.2833 0.2842 0.7207 0.148 Uiso calc R 1
C C2 0.3648(3) 0.3552(6) 0.75936(16) 0.1249(14) Uani d D 1
H H2 0.3688 0.2260 0.7760 0.150 Uiso calc R 1
C C3 0.40959(18) 0.5145(7) 0.76695(14) 0.1099(12) Uani d D 1
H H3 0.4446 0.4926 0.7884 0.132 Uiso calc R 1
C C4 0.40249(16) 0.7028(6) 0.74314(13) 0.0959(10) Uani d D 1
H H4 0.4324 0.8108 0.7488 0.115 Uiso calc R 1
C C5 0.35246(17) 0.7359(6) 0.71124(12) 0.0956(10) Uani d D 1
H H5 0.3486 0.8657 0.6949 0.115 Uiso calc R 1
C C6 0.30798(17) 0.5820(7) 0.70289(15) 0.1089(12) Uani d D 1
H H6 0.2735 0.6064 0.6810 0.131 Uiso calc R 1
C C7 0.49449(13) 0.7476(4) 0.37435(9) 0.0625(7) Uani d . 1
C C8 0.54091(12) 0.5946(4) 0.38159(10) 0.0665(7) Uani d . 1
H H8 0.5805 0.6025 0.3657 0.080 Uiso calc R 1
C C9 0.52690(12) 0.4298(4) 0.41292(10) 0.0662(7) Uani d . 1
H H9 0.5573 0.3233 0.4187 0.079 Uiso calc R 1
C C10 0.46751(11) 0.4215(3) 0.43607(9) 0.0543(6) Uani d . 1
C C11 0.42479(12) 0.5845(4) 0.42567(10) 0.0653(7) Uani d . 1
H H11 0.3847 0.5808 0.4408 0.078 Uiso calc R 1
C C12 0.45169(11) 0.2392(4) 0.46951(10) 0.0652(7) Uani d . 1
H H12A 0.4439 0.1121 0.4499 0.078 Uiso calc R 1
H H12B 0.4876 0.2118 0.4922 0.078 Uiso calc R 1
C C13 0.37215(12) 0.1385(4) 0.52713(10) 0.0621(7) Uani d . 1
C C14 0.31548(11) 0.2063(4) 0.55505(9) 0.0575(6) Uani d . 1
C C15 0.28871(12) 0.0665(4) 0.58908(10) 0.0678(7) Uani d . 1
H H15 0.3073 -0.0669 0.5936 0.081 Uiso calc R 1
C C16 0.23542(13) 0.1210(4) 0.61612(11) 0.0714(8) Uani d . 1
H H16 0.2186 0.0252 0.6389 0.086 Uiso calc R 1
C C17 0.20634(12) 0.3198(4) 0.60955(10) 0.0654(7) Uani d . 1
C C18 0.23273(12) 0.4592(4) 0.57552(10) 0.0661(7) Uani d . 1
H H18 0.2138 0.5918 0.5706 0.079 Uiso calc R 1
C C19 0.28644(12) 0.4048(4) 0.54892(10) 0.0626(7) Uani d . 1
H H19 0.3037 0.5015 0.5265 0.075 Uiso calc R 1
N N1 0.43721(10) 0.7473(3) 0.39525(8) 0.0683(6) Uani d . 1
O O1 0.39706(9) -0.0343(3) 0.52974(8) 0.0891(7) Uani d . 1
O O2 0.39484(7) 0.2923(3) 0.49716(6) 0.0636(5) Uani d . 1
Cl Cl1 0.50998(4) 0.96069(12) 0.33530(3) 0.0927(3) Uani d . 1
N N2 0.15393(13) 0.3764(5) 0.63745(11) 0.0903(9) Uani d . 1
H H1N 0.1354(16) 0.276(6) 0.6575(13) 0.136 Uiso d . 1
H H2N 0.1336(18) 0.480(6) 0.6299(15) 0.136 Uiso d . 1

loop_
_atom_site_aniso_label
_atom_site_aniso_U_11
_atom_site_aniso_U_22
_atom_site_aniso_U_33
_atom_site_aniso_U_12
_atom_site_aniso_U_13
_atom_site_aniso_U_23
C1 0.132(4) 0.110(3) 0.127(4) -0.047(3) 0.011(3) -0.025(3)
C2 0.183(4) 0.082(3) 0.111(3) 0.006(3) 0.029(3) 0.018(2)
C3 0.100(3) 0.136(3) 0.093(3) 0.011(3) -0.007(2) 0.022(3)
C4 0.095(2) 0.115(3) 0.078(2) -0.026(2) -0.005(2) 0.009(2)
C5 0.107(3) 0.092(2) 0.088(2) 0.001(2) -0.009(2) 0.004(2)
C6 0.084(2) 0.128(3) 0.114(3) 0.000(2) -0.016(2) -0.010(3)
C7 0.0705(17) 0.0529(15) 0.0643(17) 0.0000(13) 0.0020(15) -0.0029(13)
C8 0.0587(15) 0.0682(18) 0.0729(18) 0.0060(13) 0.0080(14) -0.0040(15)
C9 0.0605(16) 0.0642(17) 0.0737(19) 0.0153(13) -0.0003(15) -0.0045(15)
C10 0.0572(15) 0.0454(14) 0.0601(16) 0.0065(11) -0.0025(13) -0.0073(12)
C11 0.0604(15) 0.0591(16) 0.0766(19) 0.0114(13) 0.0107(14) 0.0050(14)
C12 0.0648(16) 0.0570(16) 0.0740(18) 0.0151(13) 0.0066(14) 0.0006(14)
C13 0.0643(16) 0.0552(16) 0.0665(18) 0.0080(13) -0.0053(14) 0.0049(14)
C14 0.0601(15) 0.0523(15) 0.0598(16) 0.0071(12) -0.0076(13) 0.0036(13)
C15 0.0658(17) 0.0567(16) 0.081(2) 0.0102(13) -0.0023(16) 0.0102(15)
C16 0.0675(17) 0.0683(18) 0.079(2) 0.0022(14) 0.0020(15) 0.0155(15)
C17 0.0574(16) 0.0716(18) 0.0672(18) 0.0080(13) -0.0019(14) -0.0018(15)
C18 0.0686(17) 0.0538(15) 0.0760(19) 0.0138(13) 0.0004(15) 0.0050(14)
C19 0.0649(16) 0.0559(16) 0.0670(17) 0.0066(12) -0.0010(14) 0.0054(13)
N1 0.0683(14) 0.0589(14) 0.0780(16) 0.0109(11) 0.0110(12) 0.0092(12)
O1 0.0892(13) 0.0625(12) 0.1162(17) 0.0284(10) 0.0210(12) 0.0241(11)
O2 0.0661(11) 0.0536(10) 0.0712(12) 0.0114(8) 0.0072(9) 0.0041(9)
Cl1 0.1002(6) 0.0746(5) 0.1039(7) 0.0004(4) 0.0211(5) 0.0202(4)
N2 0.0773(18) 0.091(2) 0.103(2) 0.0173(14) 0.0183(16) 0.0109(17)

loop_
_atom_type_symbol
_atom_type_description
_atom_type_scat_dispersion_real
_atom_type_scat_dispersion_imag
_atom_type_scat_source
C C 0.0033 0.0016 'International Tables Vol C Tables 4.2.6.8 and 6.1.1.4'
H H 0.0000 0.0000 'International Tables Vol C Tables 4.2.6.8 and 6.1.1.4'
N N 0.0061 0.0033 'International Tables Vol C Tables 4.2.6.8 and 6.1.1.4'
O O 0.0106 0.0060 'International Tables Vol C Tables 4.2.6.8 and 6.1.1.4'
Cl Cl 0.1484 0.1585 'International Tables Vol C Tables 4.2.6.8 and 6.1.1.4'

loop_
_geom_angle_atom_site_label_1
_geom_angle_atom_site_label_2
_geom_angle_atom_site_label_3
_geom_angle
_geom_angle_publ_flag
C6 C1 C2 119.9(4) ?
C6 C1 H1 120.1 ?
C2 C1 H1 120.1 ?
C3 C2 C1 118.9(4) ?
C3 C2 H2 120.6 ?
C1 C2 H2 120.6 ?
C4 C3 C2 119.9(4) ?
C4 C3 H3 120.1 ?
C2 C3 H3 120.1 ?
C5 C4 C3 120.8(3) ?
C5 C4 H4 119.6 ?
C3 C4 H4 119.6 ?
C4 C5 C6 120.6(3) ?
C4 C5 H5 119.7 ?
C6 C5 H5 119.7 ?
C5 C6 C1 120.0(4) ?
C5 C6 H6 120.0 ?
C1 C6 H6 120.0 ?
N1 C7 C8 124.8(2) ?
N1 C7 Cl1 115.67(19) ?
C8 C7 Cl1 119.5(2) ?
C9 C8 C7 117.7(2) ?
C9 C8 H8 121.2 ?
C7 C8 H8 121.2 ?
C8 C9 C10 120.1(2) ?
C8 C9 H9 120.0 ?
C10 C9 H9 120.0 ?
C11 C10 C9 116.8(2) ?
C11 C10 C12 123.1(2) ?
C9 C10 C12 120.1(2) ?
N1 C11 C10 124.4(2) ?
N1 C11 H11 117.8 ?
C10 C11 H11 117.8 ?
O2 C12 C10 108.62(19) ?
O2 C12 H12A 110.0 ?
C10 C12 H12A 110.0 ?
O2 C12 H12B 110.0 ?
C10 C12 H12B 110.0 ?
H12A C12 H12B 108.3 ?
O1 C13 O2 122.0(2) yes
O1 C13 C14 125.3(2) ?
O2 C13 C14 112.6(2) ?
C15 C14 C19 118.0(2) ?
C15 C14 C13 118.8(2) ?
C19 C14 C13 123.2(2) ?
C16 C15 C14 121.4(2) ?
C16 C15 H15 119.3 ?
C14 C15 H15 119.3 ?
C15 C16 C17 120.3(3) ?
C15 C16 H16 119.9 ?
C17 C16 H16 119.9 ?
N2 C17 C18 121.2(3) ?
N2 C17 C16 120.3(3) ?
C18 C17 C16 118.5(2) ?
C19 C18 C17 121.0(2) ?
C19 C18 H18 119.5 ?
C17 C18 H18 119.5 ?
C18 C19 C14 120.8(3) ?
C18 C19 H19 119.6 ?
C14 C19 H19 119.6 ?
C7 N1 C11 116.3(2) ?
C13 O2 C12 115.83(19) ?
C17 N2 H1N 119(2) ?
C17 N2 H2N 119(3) ?
H1N N2 H2N 119(4) ?

loop_
_geom_bond_atom_site_label_1
_geom_bond_atom_site_label_2
_geom_bond_distance
_geom_bond_publ_flag
C1 C6 1.366(5) ?
C1 C2 1.384(5) ?
C1 H1 0.9300 ?
C2 C3 1.379(5) ?
C2 H2 0.9300 ?
C3 C4 1.353(4) ?
C3 H3 0.9300 ?
C4 C5 1.350(4) ?
C4 H4 0.9300 ?
C5 C6 1.352(4) ?
C5 H5 0.9300 ?
C6 H6 0.9300 ?
C7 N1 1.318(3) ?
C7 C8 1.372(3) ?
C7 Cl1 1.734(3) ?
C8 C9 1.368(4) ?
C8 H8 0.9300 ?
C9 C10 1.386(3) ?
C9 H9 0.9300 ?
C10 C11 1.379(3) ?
C10 C12 1.495(3) ?
C11 N1 1.337(3) ?
C11 H11 0.9300 ?
C12 O2 1.439(3) yes
C12 H12A 0.9700 ?
C12 H12B 0.9700 ?
C13 O1 1.204(3) yes
C13 O2 1.347(3) yes
C13 C14 1.464(3) ?
C14 C15 1.389(3) ?
C14 C19 1.394(3) ?
C15 C16 1.372(3) ?
C15 H15 0.9300 ?
C16 C17 1.398(4) ?
C16 H16 0.9300 ?
C17 N2 1.373(3) ?
C17 C18 1.384(4) ?
C18 C19 1.372(3) ?
C18 H18 0.9300 ?
C19 H19 0.9300 ?
N2 H1N 0.92(4) ?
N2 H2N 0.80(4) ?

loop_
_geom_hbond_atom_site_label_D
_geom_hbond_atom_site_label_H
_geom_hbond_atom_site_label_A
_geom_hbond_site_symmetry_A
_geom_hbond_distance_DH
_geom_hbond_distance_HA
_geom_hbond_distance_DA
_geom_hbond_angle_DHA
N2 H2N N1 7_566 0.80(4) 2.35(4) 3.143(4) 172(4)

loop_
_geom_torsion_atom_site_label_1
_geom_torsion_atom_site_label_2
_geom_torsion_atom_site_label_3
_geom_torsion_atom_site_label_4
_geom_torsion
C6 C1 C2 C3 -0.8(6)
C1 C2 C3 C4 1.1(6)
C2 C3 C4 C5 -1.1(6)
C3 C4 C5 C6 0.8(5)
C4 C5 C6 C1 -0.4(6)
C2 C1 C6 C5 0.5(6)
N1 C7 C8 C9 -0.3(4)
Cl1 C7 C8 C9 179.59(19)
C7 C8 C9 C10 0.0(4)
C8 C9 C10 C11 0.2(4)
C8 C9 C10 C12 178.8(2)
C9 C10 C11 N1 -0.2(4)
C12 C10 C11 N1 -178.8(2)
C11 C10 C12 O2 -14.5(3)
C9 C10 C12 O2 167.0(2)
O1 C13 C14 C15 2.8(4)
O2 C13 C14 C15 -177.2(2)
O1 C13 C14 C19 -176.7(3)
O2 C13 C14 C19 3.3(3)
C19 C14 C15 C16 -0.2(4)
C13 C14 C15 C16 -179.7(2)
C14 C15 C16 C17 0.6(4)
C15 C16 C17 N2 -178.5(3)
C15 C16 C17 C18 -0.3(4)
N2 C17 C18 C19 177.8(3)
C16 C17 C18 C19 -0.4(4)
C17 C18 C19 C14 0.8(4)
C15 C14 C19 C18 -0.5(4)
C13 C14 C19 C18 179.0(2)
C8 C7 N1 C11 0.2(4)
Cl1 C7 N1 C11 -179.64(18)
C10 C11 N1 C7 0.0(4)
O1 C13 O2 C12 -1.6(4)
C14 C13 O2 C12 178.34(19)
C10 C12 O2 C13 176.4(2)

loop_
_cod_related_entry_id
_cod_related_entry_database
_cod_related_entry_code
1 ChemSpider 21125266
